data_4318211
loop_
_publ_author_name
'Hendrik Ehlich'
'Annette Schier'
'Hubert Schmidbaur'

_publ_section_title
;
 Aurophilicity-Based One-Dimensional Arrays of Gold(I) Phenylene-1,3- and
 -1,4-dithiolates
;
_journal_name_full 'Inorganic Chemistry'
_journal_page_first 3721
_journal_page_last 3727
_journal_paper_doi 10.1021/ic020107i
_journal_volume 41
_journal_year 2002
_chemical_formula_sum 'C75 H71 Au3 B F4 P3 S2'
_chemical_formula_weight 1807.06
_chemical_name_systematic
;
  ?
;
_space_group_IT_number 14
_symmetry_cell_setting monoclinic
_symmetry_space_group_name_Hall '-P 2yn'
_symmetry_space_group_name_H-M 'P 1 21/n 1'
_atom_sites_solution_hydrogens geom
_atom_sites_solution_primary direct
_atom_sites_solution_secondary difmap
_audit_creation_method SHELXL-97
_cell_angle_alpha 90.00
_cell_angle_beta 97.115(1)
_cell_angle_gamma 90.00
_cell_formula_units_Z 4
_cell_length_a 21.8506(2)
_cell_length_b 14.2848(1)
_cell_length_c 23.2992(2)
_cell_measurement_temperature 143(2)
_cell_volume 7216.41(10)
_computing_cell_refinement HKL2000
_computing_data_collection XPRESS
_computing_data_reduction HKL2000
_computing_molecular_graphics SHELXTL-PLUS
_computing_publication_material 'SHELXL-97 (Sheldrick, 1997)'
_computing_structure_refinement 'SHELXL-97 (Sheldrick, 1997)'
_computing_structure_solution 'SHELXS-97 (Sheldrick, 1990)'
_diffrn_ambient_temperature 143(2)
_diffrn_measured_fraction_theta_full 0.976
_diffrn_measured_fraction_theta_max 0.976
_diffrn_measurement_device_type 'Nonius DIP2020'
_diffrn_measurement_method phi-rotation
_diffrn_radiation_monochromator graphite
_diffrn_radiation_source 'fine-focus sealed tube'
_diffrn_radiation_type MoK\a
_diffrn_radiation_wavelength 0.71073
_diffrn_reflns_av_R_equivalents 0.051
_diffrn_reflns_av_sigmaI/netI 0.051
_diffrn_reflns_limit_h_max 27
_diffrn_reflns_limit_h_min -27
_diffrn_reflns_limit_k_max 18
_diffrn_reflns_limit_k_min -18
_diffrn_reflns_limit_l_max 29
_diffrn_reflns_limit_l_min -29
_diffrn_reflns_number 204962
_diffrn_reflns_theta_full 27.20
_diffrn_reflns_theta_max 27.20
_diffrn_reflns_theta_min 3.18
_exptl_absorpt_coefficient_mu 6.259
_exptl_absorpt_correction_T_max 0.772
_exptl_absorpt_correction_T_min 0.356
_exptl_absorpt_correction_type DELABS
_exptl_crystal_colour pale-yellow
_exptl_crystal_density_diffrn 1.663
_exptl_crystal_density_method 'not measured'
_exptl_crystal_description triangle
_exptl_crystal_F_000 3504
_exptl_crystal_size_max 0.55
_exptl_crystal_size_mid 0.45
_exptl_crystal_size_min 0.15
_refine_diff_density_max 1.898
_refine_diff_density_min -1.322
_refine_diff_density_rms 0.117
_refine_ls_extinction_method none
_refine_ls_goodness_of_fit_ref 1.165
_refine_ls_hydrogen_treatment riding
_refine_ls_matrix_type full
_refine_ls_number_parameters 793
_refine_ls_number_reflns 15702
_refine_ls_number_restraints 0
_refine_ls_restrained_S_all 1.165
_refine_ls_R_factor_all 0.0372
_refine_ls_R_factor_gt 0.0354
_refine_ls_shift/su_max 0.004
_refine_ls_shift/su_mean 0.000
_refine_ls_structure_factor_coef Fsqd
_refine_ls_weighting_details 'calc w=1/[\s^2^(Fo^2^)+(0.0340P)^2^+15.5066P] where P=(Fo^2^+2Fc^2^)/3'
_refine_ls_weighting_scheme calc
_refine_ls_wR_factor_gt 0.0801
_refine_ls_wR_factor_ref 0.0812
_reflns_number_gt 15252
_reflns_number_total 15702
_reflns_threshold_expression >2sigma(I)
_cod_data_source_file ic020107i_4.cif
_cod_data_source_block hend18
_cod_database_code 4318211

loop_
_symmetry_equiv_pos_as_xyz
'x, y, z'
'-x+1/2, y+1/2, -z+1/2'
'-x, -y, -z'
'x-1/2, -y-1/2, z-1/2'

loop_
_atom_site_label
_atom_site_type_symbol
_atom_site_fract_x
_atom_site_fract_y
_atom_site_fract_z
_atom_site_U_iso_or_equiv
_atom_site_adp_type
_atom_site_occupancy
_atom_site_symmetry_multiplicity
_atom_site_calc_flag
_atom_site_refinement_flags
_atom_site_disorder_assembly
_atom_site_disorder_group
Au1 Au 0.670563(8) 0.448970(11) 0.421085(7) 0.02861(5) Uani 1 1 d . . .
Au2 Au 0.706146(7) 0.444201(10) 0.549787(7) 0.02495(5) Uani 1 1 d . . .
Au3 Au 0.588690(7) 1.311108(10) 0.565920(7) 0.02518(5) Uani 1 1 d . . .
S1 S 0.61954(5) 0.51013(7) 0.49531(4) 0.02470(19) Uani 1 1 d . . .
S2 S 0.60261(5) 1.25617(7) 0.47499(4) 0.0267(2) Uani 1 1 d . . .
P1 P 0.71190(6) 0.37775(8) 0.34791(5) 0.0293(2) Uani 1 1 d . . .
P2 P 0.79717(5) 0.38191(7) 0.58929(5) 0.0255(2) Uani 1 1 d . . .
P3 P 0.56463(5) 1.36221(7) 0.65262(5) 0.0259(2) Uani 1 1 d . . .
C1 C 0.62646(19) 0.6356(3) 0.49526(17) 0.0243(8) Uani 1 1 d . . .
C2 C 0.57217(19) 0.6834(3) 0.50072(17) 0.0244(8) Uani 1 1 d . . .
H2A H 0.5352 0.6498 0.5039 0.029 Uiso 1 1 calc R . .
C3 C 0.5721(2) 0.7799(3) 0.50149(18) 0.0267(8) Uani 1 1 d . . .
H3A H 0.5349 0.8119 0.5060 0.032 Uiso 1 1 calc R . .
C4 C 0.62487(19) 0.8319(3) 0.49595(17) 0.0240(8) Uani 1 1 d . . .
C5 C 0.6796(2) 0.7824(3) 0.49084(18) 0.0286(9) Uani 1 1 d . . .
H5A H 0.7165 0.8160 0.4871 0.034 Uiso 1 1 calc R . .
C6 C 0.68050(19) 0.6851(3) 0.49112(18) 0.0273(8) Uani 1 1 d . . .
H6A H 0.7180 0.6526 0.4885 0.033 Uiso 1 1 calc R . .
C7 C 0.6219(2) 0.9353(3) 0.49290(18) 0.0264(8) Uani 1 1 d . . .
C8 C 0.6515(2) 0.9866(3) 0.45307(19) 0.0296(9) Uani 1 1 d . . .
H8A H 0.6767 0.9547 0.4290 0.036 Uiso 1 1 calc R . .
C9 C 0.6448(2) 1.0831(3) 0.44816(18) 0.0285(8) Uani 1 1 d . . .
H9A H 0.6648 1.1159 0.4203 0.034 Uiso 1 1 calc R . .
C10 C 0.60904(19) 1.1328(3) 0.48357(17) 0.0251(8) Uani 1 1 d . . .
C11 C 0.5799(2) 1.0817(3) 0.52363(18) 0.0276(8) Uani 1 1 d . . .
H11A H 0.5556 1.1136 0.5485 0.033 Uiso 1 1 calc R . .
C12 C 0.5858(2) 0.9860(3) 0.52757(18) 0.0278(8) Uani 1 1 d . . .
H12A H 0.5647 0.9533 0.5547 0.033 Uiso 1 1 calc R . .
C111 C 0.7406(2) 0.2611(3) 0.36626(19) 0.0315(9) Uani 1 1 d . . .
C112 C 0.7775(2) 0.2492(3) 0.4190(2) 0.0368(10) Uani 1 1 d . . .
H11B H 0.7856 0.3006 0.4447 0.044 Uiso 1 1 calc R . .
C113 C 0.8022(3) 0.1615(4) 0.4336(2) 0.0418(11) Uani 1 1 d . . .
H11C H 0.8276 0.1539 0.4694 0.050 Uiso 1 1 calc R . .
C114 C 0.7909(2) 0.0848(3) 0.3973(2) 0.0421(11) Uani 1 1 d . . .
C115 C 0.7546(3) 0.0979(3) 0.3449(2) 0.0423(12) Uani 1 1 d . . .
H11D H 0.7469 0.0465 0.3192 0.051 Uiso 1 1 calc R . .
C116 C 0.7294(2) 0.1848(3) 0.3291(2) 0.0358(10) Uani 1 1 d . . .
H11E H 0.7045 0.1923 0.2929 0.043 Uiso 1 1 calc R . .
C117 C 0.8164(3) -0.0099(4) 0.4157(3) 0.0607(16) Uani 1 1 d . . .
H11F H 0.8405 -0.0050 0.4540 0.091 Uiso 1 1 calc R . .
H11G H 0.8431 -0.0322 0.3877 0.091 Uiso 1 1 calc R . .
H11H H 0.7824 -0.0541 0.4174 0.091 Uiso 1 1 calc R . .
C121 C 0.6537(2) 0.3627(3) 0.28581(19) 0.0306(9) Uani 1 1 d . . .
C122 C 0.6667(2) 0.3569(3) 0.2292(2) 0.0344(10) Uani 1 1 d . . .
H12B H 0.7075 0.3681 0.2209 0.041 Uiso 1 1 calc R . .
C123 C 0.6211(2) 0.3350(3) 0.1846(2) 0.0361(10) Uani 1 1 d . . .
H12C H 0.6314 0.3290 0.1464 0.043 Uiso 1 1 calc R . .
C124 C 0.5607(2) 0.3217(4) 0.1951(2) 0.0411(11) Uani 1 1 d . . .
C125 C 0.5471(2) 0.3314(4) 0.2511(2) 0.0477(13) Uani 1 1 d . . .
H12D H 0.5056 0.3250 0.2589 0.057 Uiso 1 1 calc R . .
C126 C 0.5929(2) 0.3501(4) 0.2962(2) 0.0409(11) Uani 1 1 d . . .
H12E H 0.5827 0.3543 0.3346 0.049 Uiso 1 1 calc R . .
C127 C 0.5113(3) 0.2947(5) 0.1466(3) 0.0582(16) Uani 1 1 d . . .
H12F H 0.5295 0.2899 0.1103 0.087 Uiso 1 1 calc R . .
H12G H 0.4789 0.3425 0.1426 0.087 Uiso 1 1 calc R . .
H12H H 0.4935 0.2342 0.1554 0.087 Uiso 1 1 calc R . .
C131 C 0.7769(2) 0.4368(3) 0.3229(2) 0.0325(9) Uani 1 1 d . . .
C132 C 0.8177(2) 0.3872(3) 0.2927(2) 0.0395(11) Uani 1 1 d . . .
H13A H 0.8129 0.3216 0.2873 0.047 Uiso 1 1 calc R . .
C133 C 0.8654(2) 0.4340(4) 0.2706(2) 0.0450(12) Uani 1 1 d . . .
H13B H 0.8930 0.3997 0.2501 0.054 Uiso 1 1 calc R . .
C134 C 0.8737(2) 0.5294(4) 0.2778(3) 0.0474(13) Uani 1 1 d . . .
C135 C 0.8347(3) 0.5768(4) 0.3112(3) 0.0480(13) Uani 1 1 d . . .
H13C H 0.8412 0.6415 0.3190 0.058 Uiso 1 1 calc R . .
C136 C 0.7867(2) 0.5312(3) 0.3330(2) 0.0395(11) Uani 1 1 d . . .
H13D H 0.7604 0.5650 0.3551 0.047 Uiso 1 1 calc R . .
C137 C 0.9245(3) 0.5794(5) 0.2525(4) 0.076(2) Uani 1 1 d . . .
H13E H 0.9229 0.6463 0.2615 0.114 Uiso 1 1 calc R . .
H13F H 0.9193 0.5709 0.2104 0.114 Uiso 1 1 calc R . .
H13G H 0.9644 0.5538 0.2690 0.114 Uiso 1 1 calc R . .
C211 C 0.8305(2) 0.4368(3) 0.65613(19) 0.0289(9) Uani 1 1 d . . .
C212 C 0.7947(3) 0.4452(4) 0.7014(2) 0.0483(13) Uani 1 1 d . . .
H21A H 0.7534 0.4230 0.6967 0.058 Uiso 1 1 calc R . .
C213 C 0.8190(4) 0.4857(4) 0.7530(2) 0.0596(17) Uani 1 1 d . . .
H21B H 0.7938 0.4916 0.7832 0.072 Uiso 1 1 calc R . .
C214 C 0.8786(3) 0.5176(3) 0.7616(2) 0.0472(14) Uani 1 1 d . . .
C215 C 0.9132(3) 0.5113(4) 0.7164(3) 0.0563(15) Uani 1 1 d . . .
H21C H 0.9540 0.5356 0.7209 0.068 Uiso 1 1 calc R . .
C216 C 0.8899(2) 0.4703(4) 0.6640(2) 0.0469(13) Uani 1 1 d . . .
H21D H 0.9150 0.4655 0.6337 0.056 Uiso 1 1 calc R . .
C217 C 0.9071(4) 0.5593(4) 0.8184(3) 0.072(2) Uani 1 1 d . . .
H21E H 0.8766 0.5592 0.8460 0.107 Uiso 1 1 calc R . .
H21F H 0.9201 0.6238 0.8121 0.107 Uiso 1 1 calc R . .
H21G H 0.9430 0.5220 0.8340 0.107 Uiso 1 1 calc R . .
C221 C 0.79346(19) 0.2578(3) 0.60422(18) 0.0265(8) Uani 1 1 d . . .
C222 C 0.8358(2) 0.2141(3) 0.6455(2) 0.0364(10) Uani 1 1 d . . .
H22A H 0.8652 0.2505 0.6694 0.044 Uiso 1 1 calc R . .
C223 C 0.8349(2) 0.1173(3) 0.6516(2) 0.0402(11) Uani 1 1 d . . .
H22B H 0.8644 0.0880 0.6792 0.048 Uiso 1 1 calc R . .
C224 C 0.7915(3) 0.0623(3) 0.6181(2) 0.0376(11) Uani 1 1 d . . .
C225 C 0.7491(2) 0.1066(3) 0.5782(2) 0.0380(10) Uani 1 1 d . . .
H22C H 0.7187 0.0705 0.5554 0.046 Uiso 1 1 calc R . .
C226 C 0.7503(2) 0.2028(3) 0.5709(2) 0.0322(9) Uani 1 1 d . . .
H22D H 0.7212 0.2315 0.5426 0.039 Uiso 1 1 calc R . .
C227 C 0.7907(3) -0.0436(3) 0.6243(3) 0.0559(16) Uani 1 1 d . . .
H22E H 0.7568 -0.0696 0.5975 0.084 Uiso 1 1 calc R . .
H22F H 0.7848 -0.0601 0.6641 0.084 Uiso 1 1 calc R . .
H22G H 0.8300 -0.0694 0.6152 0.084 Uiso 1 1 calc R . .
C231 C 0.85346(19) 0.3958(3) 0.53921(18) 0.0282(8) Uani 1 1 d . . .
C232 C 0.8998(2) 0.3290(3) 0.5340(2) 0.0353(10) Uani 1 1 d . . .
H23A H 0.9022 0.2741 0.5572 0.042 Uiso 1 1 calc R . .
C233 C 0.9421(2) 0.3434(4) 0.4948(2) 0.0425(11) Uani 1 1 d . . .
H23B H 0.9735 0.2983 0.4916 0.051 Uiso 1 1 calc R . .
C234 C 0.9387(2) 0.4228(4) 0.4603(2) 0.0417(11) Uani 1 1 d . . .
C235 C 0.8930(2) 0.4879(4) 0.4652(2) 0.0437(12) Uani 1 1 d . . .
H23C H 0.8902 0.5421 0.4414 0.052 Uiso 1 1 calc R . .
C236 C 0.8513(2) 0.4751(3) 0.5044(2) 0.0361(10) Uani 1 1 d . . .
H23D H 0.8205 0.5212 0.5075 0.043 Uiso 1 1 calc R . .
C237 C 0.9841(3) 0.4393(5) 0.4171(3) 0.0598(17) Uani 1 1 d . . .
H23E H 1.0130 0.3867 0.4183 0.090 Uiso 1 1 calc R . .
H23F H 1.0070 0.4973 0.4268 0.090 Uiso 1 1 calc R . .
H23G H 0.9616 0.4446 0.3781 0.090 Uiso 1 1 calc R . .
C311 C 0.57074(19) 1.4879(3) 0.65969(18) 0.0260(8) Uani 1 1 d . . .
C312 C 0.5308(2) 1.5448(3) 0.62318(19) 0.0287(9) Uani 1 1 d . . .
H31A H 0.4997 1.5169 0.5964 0.034 Uiso 1 1 calc R . .
C313 C 0.5362(2) 1.6411(3) 0.6257(2) 0.0332(9) Uani 1 1 d . . .
H31B H 0.5077 1.6787 0.6018 0.040 Uiso 1 1 calc R . .
C314 C 0.5829(2) 1.6842(3) 0.6630(2) 0.0374(10) Uani 1 1 d . . .
C315 C 0.6223(2) 1.6275(3) 0.6983(2) 0.0392(11) Uani 1 1 d . . .
H31C H 0.6543 1.6555 0.7239 0.047 Uiso 1 1 calc R . .
C316 C 0.6167(2) 1.5306(3) 0.6976(2) 0.0344(10) Uani 1 1 d . . .
H31D H 0.6442 1.4935 0.7229 0.041 Uiso 1 1 calc R . .
C317 C 0.5887(3) 1.7894(4) 0.6642(3) 0.0581(16) Uani 1 1 d . . .
H31E H 0.5564 1.8167 0.6362 0.087 Uiso 1 1 calc R . .
H31F H 0.6293 1.8074 0.6541 0.087 Uiso 1 1 calc R . .
H31G H 0.5841 1.8124 0.7030 0.087 Uiso 1 1 calc R . .
C321 C 0.48521(19) 1.3332(3) 0.66090(18) 0.0275(8) Uani 1 1 d . . .
C322 C 0.4454(2) 1.3933(3) 0.6847(2) 0.0360(10) Uani 1 1 d . . .
H32A H 0.4594 1.4530 0.6986 0.043 Uiso 1 1 calc R . .
C323 C 0.3850(2) 1.3663(3) 0.6880(2) 0.0369(10) Uani 1 1 d . . .
H32B H 0.3580 1.4079 0.7045 0.044 Uiso 1 1 calc R . .
C324 C 0.3631(2) 1.2790(3) 0.6677(2) 0.0330(9) Uani 1 1 d . . .
C325 C 0.4044(2) 1.2187(3) 0.6458(2) 0.0334(9) Uani 1 1 d . . .
H32C H 0.3911 1.1578 0.6334 0.040 Uiso 1 1 calc R . .
C326 C 0.4639(2) 1.2455(3) 0.64181(19) 0.0310(9) Uani 1 1 d . . .
H32D H 0.4910 1.2036 0.6258 0.037 Uiso 1 1 calc R . .
C327 C 0.2960(2) 1.2515(4) 0.6658(2) 0.0417(11) Uani 1 1 d . . .
H32E H 0.2901 1.1880 0.6502 0.062 Uiso 1 1 calc R . .
H32F H 0.2703 1.2953 0.6410 0.062 Uiso 1 1 calc R . .
H32G H 0.2841 1.2535 0.7050 0.062 Uiso 1 1 calc R . .
C331 C 0.6105(2) 1.3115(3) 0.71519(19) 0.0282(9) Uani 1 1 d . . .
C332 C 0.5887(2) 1.3019(4) 0.7680(2) 0.0382(10) Uani 1 1 d . . .
H33A H 0.5482 1.3227 0.7723 0.046 Uiso 1 1 calc R . .
C333 C 0.6247(2) 1.2628(4) 0.8147(2) 0.0396(11) Uani 1 1 d . . .
H33B H 0.6085 1.2568 0.8505 0.048 Uiso 1 1 calc R . .
C334 C 0.6839(2) 1.2322(3) 0.8103(2) 0.0339(10) Uani 1 1 d . . .
C335 C 0.7056(2) 1.2407(4) 0.7569(2) 0.0416(11) Uani 1 1 d . . .
H33C H 0.7462 1.2201 0.7528 0.050 Uiso 1 1 calc R . .
C336 C 0.6695(2) 1.2783(3) 0.7095(2) 0.0364(10) Uani 1 1 d . . .
H33D H 0.6849 1.2816 0.6731 0.044 Uiso 1 1 calc R . .
C337 C 0.7241(3) 1.1913(4) 0.8621(2) 0.0476(13) Uani 1 1 d . . .
H33E H 0.7640 1.1727 0.8506 0.071 Uiso 1 1 calc R . .
H33F H 0.7037 1.1364 0.8763 0.071 Uiso 1 1 calc R . .
H33G H 0.7306 1.2384 0.8928 0.071 Uiso 1 1 calc R . .
B B 0.8644(3) 0.7548(6) 0.4927(3) 0.0573(18) Uani 1 1 d . . .
F1 F 0.8324(2) 0.8260(3) 0.5137(2) 0.0873(13) Uani 1 1 d . . .
F2 F 0.8883(3) 0.6995(4) 0.5375(2) 0.112(2) Uani 1 1 d . . .
F3 F 0.8242(3) 0.7031(5) 0.4531(3) 0.123(2) Uani 1 1 d . . .
F4 F 0.9096(3) 0.7833(6) 0.4641(3) 0.152(3) Uani 1 1 d . . .

loop_
_atom_site_aniso_label
_atom_site_aniso_U_11
_atom_site_aniso_U_22
_atom_site_aniso_U_33
_atom_site_aniso_U_23
_atom_site_aniso_U_13
_atom_site_aniso_U_12
Au1 0.03677(10) 0.02418(8) 0.02481(9) -0.00320(6) 0.00353(7) 0.00463(6)
Au2 0.02600(8) 0.02330(8) 0.02532(8) 0.00248(5) 0.00223(6) 0.00453(5)
Au3 0.02716(8) 0.02238(8) 0.02594(8) -0.00277(5) 0.00306(6) 0.00068(6)
S1 0.0251(5) 0.0202(4) 0.0285(5) -0.0012(4) 0.0020(4) 0.0035(3)
S2 0.0341(5) 0.0210(4) 0.0252(5) 0.0000(4) 0.0036(4) 0.0020(4)
P1 0.0361(6) 0.0270(5) 0.0253(5) -0.0037(4) 0.0057(5) 0.0017(4)
P2 0.0245(5) 0.0264(5) 0.0251(5) 0.0027(4) 0.0013(4) 0.0030(4)
P3 0.0262(5) 0.0255(5) 0.0257(5) -0.0038(4) 0.0019(4) -0.0006(4)
C1 0.029(2) 0.0204(18) 0.0227(19) -0.0005(14) -0.0003(16) 0.0032(15)
C2 0.0232(19) 0.0274(19) 0.0228(19) 0.0033(15) 0.0035(16) 0.0020(15)
C3 0.028(2) 0.0262(19) 0.027(2) 0.0020(15) 0.0051(17) 0.0063(16)
C4 0.031(2) 0.0197(18) 0.0211(18) 0.0008(14) 0.0041(16) 0.0022(15)
C5 0.028(2) 0.028(2) 0.030(2) -0.0017(16) 0.0031(17) 0.0000(16)
C6 0.024(2) 0.027(2) 0.030(2) -0.0018(16) 0.0018(17) 0.0037(15)
C7 0.030(2) 0.0232(19) 0.026(2) -0.0032(15) 0.0019(17) 0.0012(15)
C8 0.031(2) 0.027(2) 0.032(2) -0.0034(16) 0.0082(18) -0.0008(16)
C9 0.034(2) 0.0263(19) 0.026(2) -0.0008(16) 0.0079(17) -0.0035(17)
C10 0.028(2) 0.0232(19) 0.0230(19) -0.0017(15) -0.0003(16) 0.0022(15)
C11 0.034(2) 0.0247(19) 0.024(2) -0.0018(15) 0.0062(17) 0.0052(16)
C12 0.034(2) 0.026(2) 0.025(2) 0.0001(15) 0.0080(17) 0.0033(16)
C111 0.039(2) 0.026(2) 0.032(2) -0.0012(17) 0.0123(19) -0.0002(17)
C112 0.037(2) 0.037(2) 0.036(2) -0.0055(19) 0.002(2) 0.0044(19)
C113 0.048(3) 0.043(3) 0.034(2) -0.001(2) 0.005(2) 0.011(2)
C114 0.044(3) 0.031(2) 0.052(3) 0.000(2) 0.012(2) 0.010(2)
C115 0.054(3) 0.033(2) 0.043(3) -0.011(2) 0.020(2) -0.001(2)
C116 0.043(3) 0.032(2) 0.034(2) -0.0050(18) 0.010(2) 0.0011(19)
C117 0.073(4) 0.038(3) 0.070(4) 0.000(3) 0.005(3) 0.017(3)
C121 0.032(2) 0.030(2) 0.030(2) -0.0038(17) 0.0054(18) 0.0005(17)
C122 0.037(2) 0.038(2) 0.030(2) -0.0015(18) 0.0091(19) -0.0026(19)
C123 0.040(3) 0.041(2) 0.027(2) -0.0008(18) 0.005(2) 0.000(2)
C124 0.036(3) 0.049(3) 0.037(3) -0.005(2) 0.003(2) -0.002(2)
C125 0.032(3) 0.066(3) 0.047(3) -0.012(3) 0.014(2) -0.009(2)
C126 0.037(3) 0.055(3) 0.033(2) -0.009(2) 0.011(2) -0.003(2)
C127 0.040(3) 0.089(5) 0.045(3) -0.002(3) -0.001(3) -0.012(3)
C131 0.030(2) 0.037(2) 0.029(2) -0.0007(17) 0.0001(18) 0.0000(17)
C132 0.038(3) 0.037(2) 0.046(3) -0.006(2) 0.011(2) -0.004(2)
C133 0.035(3) 0.051(3) 0.050(3) -0.002(2) 0.009(2) -0.004(2)
C134 0.030(2) 0.049(3) 0.062(4) 0.011(3) 0.004(2) -0.005(2)
C135 0.042(3) 0.037(3) 0.064(4) 0.007(2) 0.000(3) -0.004(2)
C136 0.039(3) 0.034(2) 0.045(3) 0.001(2) 0.001(2) 0.0006(19)
C137 0.043(3) 0.059(4) 0.131(7) 0.025(4) 0.026(4) -0.006(3)
C211 0.034(2) 0.026(2) 0.026(2) 0.0025(16) -0.0007(18) 0.0015(16)
C212 0.055(3) 0.054(3) 0.039(3) -0.006(2) 0.017(3) -0.021(2)
C213 0.103(5) 0.049(3) 0.030(3) -0.008(2) 0.022(3) -0.018(3)
C214 0.077(4) 0.028(2) 0.031(3) 0.0006(19) -0.015(3) 0.006(2)
C215 0.047(3) 0.061(4) 0.055(4) -0.020(3) -0.013(3) 0.000(3)
C216 0.035(3) 0.061(3) 0.045(3) -0.016(3) 0.004(2) -0.002(2)
C217 0.124(7) 0.038(3) 0.042(3) -0.006(2) -0.031(4) 0.007(3)
C221 0.027(2) 0.028(2) 0.026(2) 0.0028(15) 0.0055(17) 0.0048(16)
C222 0.037(3) 0.036(2) 0.033(2) 0.0020(19) -0.005(2) 0.0000(19)
C223 0.048(3) 0.035(2) 0.036(3) 0.0105(19) -0.003(2) 0.010(2)
C224 0.049(3) 0.030(2) 0.034(2) 0.0029(18) 0.009(2) 0.0053(19)
C225 0.041(3) 0.033(2) 0.040(3) -0.0016(19) 0.003(2) -0.0003(19)
C226 0.032(2) 0.029(2) 0.034(2) 0.0008(17) -0.0038(19) 0.0045(17)
C227 0.086(5) 0.028(2) 0.053(3) 0.006(2) 0.007(3) 0.013(3)
C231 0.026(2) 0.033(2) 0.026(2) 0.0019(16) 0.0014(17) 0.0008(16)
C232 0.032(2) 0.041(2) 0.032(2) 0.0045(19) 0.0038(19) 0.0049(19)
C233 0.032(2) 0.059(3) 0.037(3) -0.002(2) 0.007(2) 0.010(2)
C234 0.033(2) 0.063(3) 0.029(2) 0.004(2) 0.002(2) -0.007(2)
C235 0.038(3) 0.054(3) 0.039(3) 0.013(2) 0.003(2) -0.005(2)
C236 0.035(2) 0.039(2) 0.034(2) 0.0077(19) 0.003(2) 0.0016(19)
C237 0.041(3) 0.097(5) 0.044(3) 0.006(3) 0.017(3) -0.007(3)
C311 0.027(2) 0.027(2) 0.024(2) -0.0037(15) 0.0037(16) 0.0002(16)
C312 0.026(2) 0.034(2) 0.026(2) -0.0015(16) 0.0040(17) 0.0009(16)
C313 0.036(2) 0.034(2) 0.031(2) 0.0031(18) 0.0079(19) 0.0018(18)
C314 0.048(3) 0.031(2) 0.036(2) -0.0045(18) 0.013(2) -0.0014(19)
C315 0.039(3) 0.036(2) 0.041(3) -0.005(2) -0.001(2) -0.008(2)
C316 0.034(2) 0.034(2) 0.032(2) -0.0009(18) -0.0045(19) -0.0042(18)
C317 0.091(5) 0.029(3) 0.054(3) -0.001(2) 0.008(3) -0.007(3)
C321 0.026(2) 0.030(2) 0.026(2) 0.0002(16) 0.0009(17) -0.0013(16)
C322 0.032(2) 0.033(2) 0.044(3) -0.0053(19) 0.008(2) -0.0040(18)
C323 0.029(2) 0.035(2) 0.048(3) 0.001(2) 0.010(2) 0.0043(18)
C324 0.028(2) 0.039(2) 0.032(2) 0.0074(18) 0.0021(18) -0.0031(18)
C325 0.035(2) 0.033(2) 0.032(2) -0.0002(18) 0.0052(19) -0.0067(18)
C326 0.033(2) 0.031(2) 0.028(2) -0.0032(17) 0.0021(18) -0.0022(17)
C327 0.032(2) 0.046(3) 0.047(3) 0.006(2) 0.007(2) -0.007(2)
C331 0.026(2) 0.027(2) 0.030(2) -0.0035(16) 0.0017(17) -0.0020(16)
C332 0.032(2) 0.049(3) 0.033(2) -0.004(2) 0.003(2) 0.000(2)
C333 0.044(3) 0.049(3) 0.026(2) -0.0008(19) 0.004(2) -0.002(2)
C334 0.038(2) 0.023(2) 0.038(2) 0.0008(17) -0.004(2) -0.0009(17)
C335 0.034(3) 0.045(3) 0.045(3) 0.007(2) 0.003(2) 0.009(2)
C336 0.031(2) 0.041(2) 0.039(3) 0.006(2) 0.011(2) 0.0011(19)
C337 0.056(3) 0.042(3) 0.041(3) 0.008(2) -0.007(3) 0.006(2)
B 0.048(4) 0.070(5) 0.056(4) 0.013(3) 0.015(3) 0.018(3)
F1 0.078(3) 0.072(3) 0.115(4) 0.002(2) 0.024(3) 0.024(2)
F2 0.171(6) 0.092(3) 0.072(3) 0.014(2) 0.008(3) 0.056(3)
F3 0.090(4) 0.151(5) 0.119(5) -0.046(4) -0.017(3) 0.036(3)
F4 0.085(4) 0.264(9) 0.121(5) 0.051(5) 0.061(4) 0.009(5)

loop_
_atom_type_symbol
_atom_type_description
_atom_type_scat_dispersion_real
_atom_type_scat_dispersion_imag
_atom_type_scat_source
C C 0.0033 0.0016 'International Tables Vol C Tables 4.2.6.8 and 6.1.1.4'
H H 0.0000 0.0000 'International Tables Vol C Tables 4.2.6.8 and 6.1.1.4'
B B 0.0013 0.0007 'International Tables Vol C Tables 4.2.6.8 and 6.1.1.4'
F F 0.0171 0.0103 'International Tables Vol C Tables 4.2.6.8 and 6.1.1.4'
P P 0.1023 0.0942 'International Tables Vol C Tables 4.2.6.8 and 6.1.1.4'
S S 0.1246 0.1234 'International Tables Vol C Tables 4.2.6.8 and 6.1.1.4'
Au Au -2.0133 8.8022 'International Tables Vol C Tables 4.2.6.8 and 6.1.1.4'

loop_
_geom_angle_atom_site_label_1
_geom_angle_atom_site_label_2
_geom_angle_atom_site_label_3
_geom_angle
_geom_angle_site_symmetry_1
_geom_angle_site_symmetry_3
_geom_angle_publ_flag
P1 Au1 S1 173.80(4) . . ?
P1 Au1 Au2 131.50(3) . . ?
S1 Au1 Au2 50.12(2) . . ?
P2 Au2 S1 170.80(4) . . ?
P2 Au2 Au1 121.31(3) . . ?
S1 Au2 Au1 50.06(3) . . ?
P2 Au2 Au3 112.87(3) . 1_545 ?
S1 Au2 Au3 72.63(3) . 1_545 ?
Au1 Au2 Au3 91.045(6) . 1_545 ?
P3 Au3 S2 174.17(4) . . ?
P3 Au3 Au2 100.83(3) . 1_565 ?
S2 Au3 Au2 84.11(3) . 1_565 ?
C1 S1 Au1 108.90(14) . . ?
C1 S1 Au2 109.80(13) . . ?
Au1 S1 Au2 79.83(3) . . ?
C10 S2 Au3 104.52(14) . . ?
C131 P1 C111 104.0(2) . . ?
C131 P1 C121 107.4(2) . . ?
C111 P1 C121 105.5(2) . . ?
C131 P1 Au1 115.77(15) . . ?
C111 P1 Au1 113.17(15) . . ?
C121 P1 Au1 110.32(15) . . ?
C231 P2 C221 106.38(19) . . ?
C231 P2 C211 105.9(2) . . ?
C221 P2 C211 106.34(19) . . ?
C231 P2 Au2 109.12(14) . . ?
C221 P2 Au2 113.85(14) . . ?
C211 P2 Au2 114.65(15) . . ?
C311 P3 C331 107.25(19) . . ?
C311 P3 C321 106.10(19) . . ?
C331 P3 C321 105.3(2) . . ?
C311 P3 Au3 112.22(14) . . ?
C331 P3 Au3 114.89(15) . . ?
C321 P3 Au3 110.52(14) . . ?
C2 C1 C6 119.9(4) . . ?
C2 C1 S1 114.7(3) . . ?
C6 C1 S1 125.4(3) . . ?
C3 C2 C1 119.7(4) . . ?
C3 C2 H2A 120.2 . . ?
C1 C2 H2A 120.2 . . ?
C2 C3 C4 122.1(4) . . ?
C2 C3 H3A 119.0 . . ?
C4 C3 H3A 119.0 . . ?
C3 C4 C5 117.6(4) . . ?
C3 C4 C7 120.4(4) . . ?
C5 C4 C7 122.0(4) . . ?
C6 C5 C4 120.8(4) . . ?
C6 C5 H5A 119.6 . . ?
C4 C5 H5A 119.6 . . ?
C5 C6 C1 119.9(4) . . ?
C5 C6 H6A 120.1 . . ?
C1 C6 H6A 120.1 . . ?
C12 C7 C8 116.9(4) . . ?
C12 C7 C4 120.9(4) . . ?
C8 C7 C4 122.1(4) . . ?
C9 C8 C7 121.3(4) . . ?
C9 C8 H8A 119.3 . . ?
C7 C8 H8A 119.3 . . ?
C8 C9 C10 121.1(4) . . ?
C8 C9 H9A 119.5 . . ?
C10 C9 H9A 119.5 . . ?
C9 C10 C11 117.6(4) . . ?
C9 C10 S2 118.6(3) . . ?
C11 C10 S2 123.8(3) . . ?
C12 C11 C10 121.1(4) . . ?
C12 C11 H11A 119.4 . . ?
C10 C11 H11A 119.4 . . ?
C11 C12 C7 122.0(4) . . ?
C11 C12 H12A 119.0 . . ?
C7 C12 H12A 119.0 . . ?
C112 C111 C116 119.4(4) . . ?
C112 C111 P1 117.7(3) . . ?
C116 C111 P1 122.9(4) . . ?
C113 C112 C111 119.4(4) . . ?
C113 C112 H11B 120.3 . . ?
C111 C112 H11B 120.3 . . ?
C114 C113 C112 121.8(5) . . ?
C114 C113 H11C 119.1 . . ?
C112 C113 H11C 119.1 . . ?
C115 C114 C113 118.1(4) . . ?
C115 C114 C117 121.6(5) . . ?
C113 C114 C117 120.2(5) . . ?
C114 C115 C116 121.3(4) . . ?
C114 C115 H11D 119.3 . . ?
C116 C115 H11D 119.3 . . ?
C115 C116 C111 120.0(5) . . ?
C115 C116 H11E 120.0 . . ?
C111 C116 H11E 120.0 . . ?
C114 C117 H11F 109.5 . . ?
C114 C117 H11G 109.5 . . ?
H11F C117 H11G 109.5 . . ?
C114 C117 H11H 109.5 . . ?
H11F C117 H11H 109.5 . . ?
H11G C117 H11H 109.5 . . ?
C122 C121 C126 118.0(4) . . ?
C122 C121 P1 124.0(4) . . ?
C126 C121 P1 117.8(4) . . ?
C123 C122 C121 121.0(4) . . ?
C123 C122 H12B 119.5 . . ?
C121 C122 H12B 119.5 . . ?
C122 C123 C124 120.8(5) . . ?
C122 C123 H12C 119.6 . . ?
C124 C123 H12C 119.6 . . ?
C125 C124 C123 118.3(5) . . ?
C125 C124 C127 121.0(5) . . ?
C123 C124 C127 120.7(5) . . ?
C124 C125 C126 121.1(5) . . ?
C124 C125 H12D 119.4 . . ?
C126 C125 H12D 119.4 . . ?
C125 C126 C121 120.6(5) . . ?
C125 C126 H12E 119.7 . . ?
C121 C126 H12E 119.7 . . ?
C124 C127 H12F 109.5 . . ?
C124 C127 H12G 109.5 . . ?
H12F C127 H12G 109.5 . . ?
C124 C127 H12H 109.5 . . ?
H12F C127 H12H 109.5 . . ?
H12G C127 H12H 109.5 . . ?
C136 C131 C132 119.1(5) . . ?
C136 C131 P1 120.8(4) . . ?
C132 C131 P1 120.1(4) . . ?
C133 C132 C131 119.8(5) . . ?
C133 C132 H13A 120.1 . . ?
C131 C132 H13A 120.1 . . ?
C134 C133 C132 121.5(5) . . ?
C134 C133 H13B 119.2 . . ?
C132 C133 H13B 119.2 . . ?
C133 C134 C135 117.7(5) . . ?
C133 C134 C137 121.0(6) . . ?
C135 C134 C137 121.3(6) . . ?
C136 C135 C134 121.2(5) . . ?
C136 C135 H13C 119.4 . . ?
C134 C135 H13C 119.4 . . ?
C131 C136 C135 120.4(5) . . ?
C131 C136 H13D 119.8 . . ?
C135 C136 H13D 119.8 . . ?
C134 C137 H13E 109.5 . . ?
C134 C137 H13F 109.5 . . ?
H13E C137 H13F 109.5 . . ?
C134 C137 H13G 109.5 . . ?
H13E C137 H13G 109.5 . . ?
H13F C137 H13G 109.5 . . ?
C216 C211 C212 118.6(4) . . ?
C216 C211 P2 122.5(4) . . ?
C212 C211 P2 118.9(4) . . ?
C213 C212 C211 120.2(5) . . ?
C213 C212 H21A 119.9 . . ?
C211 C212 H21A 119.9 . . ?
C214 C213 C212 121.5(6) . . ?
C214 C213 H21B 119.2 . . ?
C212 C213 H21B 119.2 . . ?
C213 C214 C215 118.0(5) . . ?
C213 C214 C217 122.6(6) . . ?
C215 C214 C217 119.5(6) . . ?
C214 C215 C216 121.6(6) . . ?
C214 C215 H21C 119.2 . . ?
C216 C215 H21C 119.2 . . ?
C211 C216 C215 120.0(5) . . ?
C211 C216 H21D 120.0 . . ?
C215 C216 H21D 120.0 . . ?
C214 C217 H21E 109.5 . . ?
C214 C217 H21F 109.5 . . ?
H21E C217 H21F 109.5 . . ?
C214 C217 H21G 109.5 . . ?
H21E C217 H21G 109.5 . . ?
H21F C217 H21G 109.5 . . ?
C226 C221 C222 118.6(4) . . ?
C226 C221 P2 119.4(3) . . ?
C222 C221 P2 121.9(3) . . ?
C223 C222 C221 119.8(4) . . ?
C223 C222 H22A 120.1 . . ?
C221 C222 H22A 120.1 . . ?
C222 C223 C224 121.4(4) . . ?
C222 C223 H22B 119.3 . . ?
C224 C223 H22B 119.3 . . ?
C225 C224 C223 118.1(4) . . ?
C225 C224 C227 120.4(5) . . ?
C223 C224 C227 121.5(5) . . ?
C224 C225 C226 121.1(5) . . ?
C224 C225 H22C 119.5 . . ?
C226 C225 H22C 119.5 . . ?
C225 C226 C221 120.9(4) . . ?
C225 C226 H22D 119.5 . . ?
C221 C226 H22D 119.5 . . ?
C224 C227 H22E 109.5 . . ?
C224 C227 H22F 109.5 . . ?
H22E C227 H22F 109.5 . . ?
C224 C227 H22G 109.5 . . ?
H22E C227 H22G 109.5 . . ?
H22F C227 H22G 109.5 . . ?
C236 C231 C232 118.4(4) . . ?
C236 C231 P2 119.3(3) . . ?
C232 C231 P2 122.3(3) . . ?
C233 C232 C231 120.0(4) . . ?
C233 C232 H23A 120.0 . . ?
C231 C232 H23A 120.0 . . ?
C234 C233 C232 120.6(5) . . ?
C234 C233 H23B 119.7 . . ?
C232 C233 H23B 119.7 . . ?
C235 C234 C233 119.3(5) . . ?
C235 C234 C237 119.3(5) . . ?
C233 C234 C237 121.3(5) . . ?
C236 C235 C234 120.7(5) . . ?
C236 C235 H23C 119.6 . . ?
C234 C235 H23C 119.6 . . ?
C235 C236 C231 121.0(5) . . ?
C235 C236 H23D 119.5 . . ?
C231 C236 H23D 119.5 . . ?
C234 C237 H23E 109.5 . . ?
C234 C237 H23F 109.5 . . ?
H23E C237 H23F 109.5 . . ?
C234 C237 H23G 109.5 . . ?
H23E C237 H23G 109.5 . . ?
H23F C237 H23G 109.5 . . ?
C316 C311 C312 118.5(4) . . ?
C316 C311 P3 122.1(3) . . ?
C312 C311 P3 119.2(3) . . ?
C313 C312 C311 120.5(4) . . ?
C313 C312 H31A 119.8 . . ?
C311 C312 H31A 119.8 . . ?
C312 C313 C314 121.2(4) . . ?
C312 C313 H31B 119.4 . . ?
C314 C313 H31B 119.4 . . ?
C315 C314 C313 117.7(4) . . ?
C315 C314 C317 122.1(5) . . ?
C313 C314 C317 120.2(5) . . ?
C314 C315 C316 122.1(4) . . ?
C314 C315 H31C 119.0 . . ?
C316 C315 H31C 119.0 . . ?
C315 C316 C311 119.9(4) . . ?
C315 C316 H31D 120.0 . . ?
C311 C316 H31D 120.0 . . ?
C314 C317 H31E 109.5 . . ?
C314 C317 H31F 109.5 . . ?
H31E C317 H31F 109.5 . . ?
C314 C317 H31G 109.5 . . ?
H31E C317 H31G 109.5 . . ?
H31F C317 H31G 109.5 . . ?
C322 C321 C326 119.0(4) . . ?
C322 C321 P3 123.8(3) . . ?
C326 C321 P3 117.2(3) . . ?
C321 C322 C323 119.9(4) . . ?
C321 C322 H32A 120.0 . . ?
C323 C322 H32A 120.0 . . ?
C322 C323 C324 121.2(4) . . ?
C322 C323 H32B 119.4 . . ?
C324 C323 H32B 119.4 . . ?
C325 C324 C323 117.9(4) . . ?
C325 C324 C327 119.9(4) . . ?
C323 C324 C327 122.1(4) . . ?
C326 C325 C324 121.0(4) . . ?
C326 C325 H32C 119.5 . . ?
C324 C325 H32C 119.5 . . ?
C325 C326 C321 120.8(4) . . ?
C325 C326 H32D 119.6 . . ?
C321 C326 H32D 119.6 . . ?
C324 C327 H32E 109.5 . . ?
C324 C327 H32F 109.5 . . ?
H32E C327 H32F 109.5 . . ?
C324 C327 H32G 109.5 . . ?
H32E C327 H32G 109.5 . . ?
H32F C327 H32G 109.5 . . ?
C332 C331 C336 118.4(4) . . ?
C332 C331 P3 122.6(4) . . ?
C336 C331 P3 118.9(3) . . ?
C333 C332 C331 121.1(5) . . ?
C333 C332 H33A 119.4 . . ?
C331 C332 H33A 119.4 . . ?
C332 C333 C334 121.2(5) . . ?
C332 C333 H33B 119.4 . . ?
C334 C333 H33B 119.4 . . ?
C333 C334 C335 117.6(4) . . ?
C333 C334 C337 121.2(5) . . ?
C335 C334 C337 121.2(5) . . ?
C336 C335 C334 121.6(5) . . ?
C336 C335 H33C 119.2 . . ?
C334 C335 H33C 119.2 . . ?
C335 C336 C331 119.9(5) . . ?
C335 C336 H33D 120.1 . . ?
C331 C336 H33D 120.1 . . ?
C334 C337 H33E 109.5 . . ?
C334 C337 H33F 109.5 . . ?
H33E C337 H33F 109.5 . . ?
C334 C337 H33G 109.5 . . ?
H33E C337 H33G 109.5 . . ?
H33F C337 H33G 109.5 . . ?
F4 B F1 113.7(7) . . ?
F4 B F2 109.0(6) . . ?
F1 B F2 109.0(6) . . ?
F4 B F3 105.9(7) . . ?
F1 B F3 108.8(6) . . ?
F2 B F3 110.4(7) . . ?

loop_
_geom_bond_atom_site_label_1
_geom_bond_atom_site_label_2
_geom_bond_distance
_geom_bond_site_symmetry_2
_geom_bond_publ_flag
Au1 P1 2.2670(11) . ?
Au1 S1 2.3399(10) . ?
Au1 Au2 3.0039(2) . ?
Au2 P2 2.2674(10) . ?
Au2 S1 2.3419(10) . ?
Au2 Au3 3.2530(2) 1_545 ?
Au3 P3 2.2700(11) . ?
Au3 S2 2.3143(10) . ?
Au3 Au2 3.2530(2) 1_565 ?
S1 C1 1.798(4) . ?
S2 C10 1.777(4) . ?
P1 C131 1.809(5) . ?
P1 C111 1.813(4) . ?
P1 C121 1.817(5) . ?
P2 C231 1.808(4) . ?
P2 C221 1.810(4) . ?
P2 C211 1.814(4) . ?
P3 C311 1.807(4) . ?
P3 C331 1.814(4) . ?
P3 C321 1.817(4) . ?
C1 C2 1.388(6) . ?
C1 C6 1.391(6) . ?
C2 C3 1.378(6) . ?
C2 H2A 0.9500 . ?
C3 C4 1.390(6) . ?
C3 H3A 0.9500 . ?
C4 C5 1.407(6) . ?
C4 C7 1.481(5) . ?
C5 C6 1.390(6) . ?
C5 H5A 0.9500 . ?
C6 H6A 0.9500 . ?
C7 C12 1.399(6) . ?
C7 C8 1.402(6) . ?
C8 C9 1.390(6) . ?
C8 H8A 0.9500 . ?
C9 C10 1.398(6) . ?
C9 H9A 0.9500 . ?
C10 C11 1.399(6) . ?
C11 C12 1.375(6) . ?
C11 H11A 0.9500 . ?
C12 H12A 0.9500 . ?
C111 C112 1.393(7) . ?
C111 C116 1.395(6) . ?
C112 C113 1.391(7) . ?
C112 H11B 0.9500 . ?
C113 C114 1.388(7) . ?
C113 H11C 0.9500 . ?
C114 C115 1.384(8) . ?
C114 C117 1.505(7) . ?
C115 C116 1.390(7) . ?
C115 H11D 0.9500 . ?
C116 H11E 0.9500 . ?
C117 H11F 0.9800 . ?
C117 H11G 0.9800 . ?
C117 H11H 0.9800 . ?
C121 C122 1.386(6) . ?
C121 C126 1.391(7) . ?
C122 C123 1.381(7) . ?
C122 H12B 0.9500 . ?
C123 C124 1.385(7) . ?
C123 H12C 0.9500 . ?
C124 C125 1.381(7) . ?
C124 C127 1.513(7) . ?
C125 C126 1.384(7) . ?
C125 H12D 0.9500 . ?
C126 H12E 0.9500 . ?
C127 H12F 0.9800 . ?
C127 H12G 0.9800 . ?
C127 H12H 0.9800 . ?
C131 C136 1.382(6) . ?
C131 C132 1.396(7) . ?
C132 C133 1.389(7) . ?
C132 H13A 0.9500 . ?
C133 C134 1.381(8) . ?
C133 H13B 0.9500 . ?
C134 C135 1.399(8) . ?
C134 C137 1.501(8) . ?
C135 C136 1.383(8) . ?
C135 H13C 0.9500 . ?
C136 H13D 0.9500 . ?
C137 H13E 0.9800 . ?
C137 H13F 0.9800 . ?
C137 H13G 0.9800 . ?
C211 C216 1.374(7) . ?
C211 C212 1.394(7) . ?
C212 C213 1.379(8) . ?
C212 H21A 0.9500 . ?
C213 C214 1.372(9) . ?
C213 H21B 0.9500 . ?
C214 C215 1.373(9) . ?
C214 C217 1.514(7) . ?
C215 C216 1.392(7) . ?
C215 H21C 0.9500 . ?
C216 H21D 0.9500 . ?
C217 H21E 0.9800 . ?
C217 H21F 0.9800 . ?
C217 H21G 0.9800 . ?
C221 C226 1.389(6) . ?
C221 C222 1.397(6) . ?
C222 C223 1.390(6) . ?
C222 H22A 0.9500 . ?
C223 C224 1.394(7) . ?
C223 H22B 0.9500 . ?
C224 C225 1.381(7) . ?
C224 C227 1.520(6) . ?
C225 C226 1.385(6) . ?
C225 H22C 0.9500 . ?
C226 H22D 0.9500 . ?
C227 H22E 0.9800 . ?
C227 H22F 0.9800 . ?
C227 H22G 0.9800 . ?
C231 C236 1.391(6) . ?
C231 C232 1.407(6) . ?
C232 C233 1.393(7) . ?
C232 H23A 0.9500 . ?
C233 C234 1.387(7) . ?
C233 H23B 0.9500 . ?
C234 C235 1.380(8) . ?
C234 C237 1.517(7) . ?
C235 C236 1.379(7) . ?
C235 H23C 0.9500 . ?
C236 H23D 0.9500 . ?
C237 H23E 0.9800 . ?
C237 H23F 0.9800 . ?
C237 H23G 0.9800 . ?
C311 C316 1.393(6) . ?
C311 C312 1.401(6) . ?
C312 C313 1.381(6) . ?
C312 H31A 0.9500 . ?
C313 C314 1.399(7) . ?
C313 H31B 0.9500 . ?
C314 C315 1.377(7) . ?
C314 C317 1.508(7) . ?
C315 C316 1.389(6) . ?
C315 H31C 0.9500 . ?
C316 H31D 0.9500 . ?
C317 H31E 0.9800 . ?
C317 H31F 0.9800 . ?
C317 H31G 0.9800 . ?
C321 C322 1.386(6) . ?
C321 C326 1.390(6) . ?
C322 C323 1.386(6) . ?
C322 H32A 0.9500 . ?
C323 C324 1.397(7) . ?
C323 H32B 0.9500 . ?
C324 C325 1.389(7) . ?
C324 C327 1.514(6) . ?
C325 C326 1.371(6) . ?
C325 H32C 0.9500 . ?
C326 H32D 0.9500 . ?
C327 H32E 0.9800 . ?
C327 H32F 0.9800 . ?
C327 H32G 0.9800 . ?
C331 C332 1.381(7) . ?
C331 C336 1.395(6) . ?
C332 C333 1.379(7) . ?
C332 H33A 0.9500 . ?
C333 C334 1.382(7) . ?
C333 H33B 0.9500 . ?
C334 C335 1.392(7) . ?
C334 C337 1.517(7) . ?
C335 C336 1.384(7) . ?
C335 H33C 0.9500 . ?
C336 H33D 0.9500 . ?
C337 H33E 0.9800 . ?
C337 H33F 0.9800 . ?
C337 H33G 0.9800 . ?
B F4 1.324(9) . ?
B F1 1.358(8) . ?
B F2 1.360(8) . ?
B F3 1.403(10) . ?

loop_
_geom_torsion_atom_site_label_1
_geom_torsion_atom_site_label_2
_geom_torsion_atom_site_label_3
_geom_torsion_atom_site_label_4
_geom_torsion
_geom_torsion_site_symmetry_1
_geom_torsion_site_symmetry_2
_geom_torsion_site_symmetry_3
_geom_torsion_site_symmetry_4
_geom_torsion_publ_flag
P1 Au1 Au2 P2 11.81(5) . . . . ?
S1 Au1 Au2 P2 -176.09(4) . . . . ?
P1 Au1 Au2 S1 -172.10(5) . . . . ?
P1 Au1 Au2 Au3 -105.97(4) . . . 1_545 ?
S1 Au1 Au2 Au3 66.13(3) . . . 1_545 ?
P1 Au1 S1 C1 -144.7(4) . . . . ?
Au2 Au1 S1 C1 107.59(14) . . . . ?
P1 Au1 S1 Au2 107.7(4) . . . . ?
P2 Au2 S1 C1 -85.2(3) . . . . ?
Au1 Au2 S1 C1 -106.56(15) . . . . ?
Au3 Au2 S1 C1 146.77(15) 1_545 . . . ?
P2 Au2 S1 Au1 21.4(2) . . . . ?
Au3 Au2 S1 Au1 -106.67(2) 1_545 . . . ?
P3 Au3 S2 C10 -85.9(4) . . . . ?
Au2 Au3 S2 C10 125.98(14) 1_565 . . . ?
S1 Au1 P1 C131 173.7(4) . . . . ?
Au2 Au1 P1 C131 -83.81(17) . . . . ?
S1 Au1 P1 C111 -66.4(4) . . . . ?
Au2 Au1 P1 C111 36.12(18) . . . . ?
S1 Au1 P1 C121 51.5(4) . . . . ?
Au2 Au1 P1 C121 154.00(15) . . . . ?
S1 Au2 P2 C231 10.2(3) . . . . ?
Au1 Au2 P2 C231 29.27(16) . . . . ?
Au3 Au2 P2 C231 135.51(15) 1_545 . . . ?
S1 Au2 P2 C221 -108.5(3) . . . . ?
Au1 Au2 P2 C221 -89.40(15) . . . . ?
Au3 Au2 P2 C221 16.85(15) 1_545 . . . ?
S1 Au2 P2 C211 128.7(3) . . . . ?
Au1 Au2 P2 C211 147.83(16) . . . . ?
Au3 Au2 P2 C211 -105.93(16) 1_545 . . . ?
S2 Au3 P3 C311 -107.1(4) . . . . ?
Au2 Au3 P3 C311 40.46(15) 1_565 . . . ?
S2 Au3 P3 C331 130.0(4) . . . . ?
Au2 Au3 P3 C331 -82.40(15) 1_565 . . . ?
S2 Au3 P3 C321 11.1(4) . . . . ?
Au2 Au3 P3 C321 158.68(15) 1_565 . . . ?
Au1 S1 C1 C2 134.9(3) . . . . ?
Au2 S1 C1 C2 -139.4(3) . . . . ?
Au1 S1 C1 C6 -46.0(4) . . . . ?
Au2 S1 C1 C6 39.7(4) . . . . ?
C6 C1 C2 C3 0.5(6) . . . . ?
S1 C1 C2 C3 179.7(3) . . . . ?
C1 C2 C3 C4 1.1(6) . . . . ?
C2 C3 C4 C5 -1.5(6) . . . . ?
C2 C3 C4 C7 175.7(4) . . . . ?
C3 C4 C5 C6 0.2(6) . . . . ?
C7 C4 C5 C6 -176.9(4) . . . . ?
C4 C5 C6 C1 1.4(6) . . . . ?
C2 C1 C6 C5 -1.8(6) . . . . ?
S1 C1 C6 C5 179.2(3) . . . . ?
C3 C4 C7 C12 39.7(6) . . . . ?
C5 C4 C7 C12 -143.2(4) . . . . ?
C3 C4 C7 C8 -136.2(4) . . . . ?
C5 C4 C7 C8 40.9(6) . . . . ?
C12 C7 C8 C9 -0.5(6) . . . . ?
C4 C7 C8 C9 175.6(4) . . . . ?
C7 C8 C9 C10 1.1(7) . . . . ?
C8 C9 C10 C11 -0.6(6) . . . . ?
C8 C9 C10 S2 179.9(3) . . . . ?
Au3 S2 C10 C9 -150.4(3) . . . . ?
Au3 S2 C10 C11 30.1(4) . . . . ?
C9 C10 C11 C12 -0.6(6) . . . . ?
S2 C10 C11 C12 178.9(3) . . . . ?
C10 C11 C12 C7 1.3(7) . . . . ?
C8 C7 C12 C11 -0.8(6) . . . . ?
C4 C7 C12 C11 -176.9(4) . . . . ?
C131 P1 C111 C112 79.0(4) . . . . ?
C121 P1 C111 C112 -168.1(4) . . . . ?
Au1 P1 C111 C112 -47.4(4) . . . . ?
C131 P1 C111 C116 -98.3(4) . . . . ?
C121 P1 C111 C116 14.6(5) . . . . ?
Au1 P1 C111 C116 135.3(4) . . . . ?
C116 C111 C112 C113 -0.2(7) . . . . ?
P1 C111 C112 C113 -177.6(4) . . . . ?
C111 C112 C113 C114 -0.5(8) . . . . ?
C112 C113 C114 C115 1.1(8) . . . . ?
C112 C113 C114 C117 -177.6(5) . . . . ?
C113 C114 C115 C116 -1.0(8) . . . . ?
C117 C114 C115 C116 177.7(5) . . . . ?
C114 C115 C116 C111 0.3(8) . . . . ?
C112 C111 C116 C115 0.3(7) . . . . ?
P1 C111 C116 C115 177.6(4) . . . . ?
C131 P1 C121 C122 26.6(4) . . . . ?
C111 P1 C121 C122 -83.9(4) . . . . ?
Au1 P1 C121 C122 153.6(4) . . . . ?
C131 P1 C121 C126 -157.8(4) . . . . ?
C111 P1 C121 C126 91.7(4) . . . . ?
Au1 P1 C121 C126 -30.8(4) . . . . ?
C126 C121 C122 C123 -2.8(7) . . . . ?
P1 C121 C122 C123 172.7(4) . . . . ?
C121 C122 C123 C124 2.4(7) . . . . ?
C122 C123 C124 C125 0.3(8) . . . . ?
C122 C123 C124 C127 -178.0(5) . . . . ?
C123 C124 C125 C126 -2.6(9) . . . . ?
C127 C124 C125 C126 175.7(6) . . . . ?
C124 C125 C126 C121 2.1(9) . . . . ?
C122 C121 C126 C125 0.6(8) . . . . ?
P1 C121 C126 C125 -175.2(4) . . . . ?
C111 P1 C131 C136 -146.1(4) . . . . ?
C121 P1 C131 C136 102.5(4) . . . . ?
Au1 P1 C131 C136 -21.3(4) . . . . ?
C111 P1 C131 C132 34.3(4) . . . . ?
C121 P1 C131 C132 -77.1(4) . . . . ?
Au1 P1 C131 C132 159.1(3) . . . . ?
C136 C131 C132 C133 -3.5(7) . . . . ?
P1 C131 C132 C133 176.1(4) . . . . ?
C131 C132 C133 C134 0.0(8) . . . . ?
C132 C133 C134 C135 3.9(8) . . . . ?
C132 C133 C134 C137 -178.6(6) . . . . ?
C133 C134 C135 C136 -4.4(8) . . . . ?
C137 C134 C135 C136 178.1(6) . . . . ?
C132 C131 C136 C135 3.0(7) . . . . ?
P1 C131 C136 C135 -176.6(4) . . . . ?
C134 C135 C136 C131 1.0(8) . . . . ?
C231 P2 C211 C216 -6.5(5) . . . . ?
C221 P2 C211 C216 106.4(4) . . . . ?
Au2 P2 C211 C216 -126.9(4) . . . . ?
C231 P2 C211 C212 173.7(4) . . . . ?
C221 P2 C211 C212 -73.4(4) . . . . ?
Au2 P2 C211 C212 53.3(4) . . . . ?
C216 C211 C212 C213 -0.5(8) . . . . ?
P2 C211 C212 C213 179.2(5) . . . . ?
C211 C212 C213 C214 -0.8(9) . . . . ?
C212 C213 C214 C215 2.4(9) . . . . ?
C212 C213 C214 C217 -177.9(5) . . . . ?
C213 C214 C215 C216 -2.8(9) . . . . ?
C217 C214 C215 C216 177.5(5) . . . . ?
C212 C211 C216 C215 0.2(8) . . . . ?
P2 C211 C216 C215 -179.6(4) . . . . ?
C214 C215 C216 C211 1.5(9) . . . . ?
C231 P2 C221 C226 -92.2(4) . . . . ?
C211 P2 C221 C226 155.2(4) . . . . ?
Au2 P2 C221 C226 28.0(4) . . . . ?
C231 P2 C221 C222 82.9(4) . . . . ?
C211 P2 C221 C222 -29.7(4) . . . . ?
Au2 P2 C221 C222 -156.9(3) . . . . ?
C226 C221 C222 C223 1.4(7) . . . . ?
P2 C221 C222 C223 -173.7(4) . . . . ?
C221 C222 C223 C224 -1.4(8) . . . . ?
C222 C223 C224 C225 0.2(8) . . . . ?
C222 C223 C224 C227 179.5(5) . . . . ?
C223 C224 C225 C226 1.2(8) . . . . ?
C227 C224 C225 C226 -178.1(5) . . . . ?
C224 C225 C226 C221 -1.2(8) . . . . ?
C222 C221 C226 C225 -0.1(7) . . . . ?
P2 C221 C226 C225 175.2(4) . . . . ?
C221 P2 C231 C236 157.4(4) . . . . ?
C211 P2 C231 C236 -89.8(4) . . . . ?
Au2 P2 C231 C236 34.2(4) . . . . ?
C221 P2 C231 C232 -22.5(4) . . . . ?
C211 P2 C231 C232 90.3(4) . . . . ?
Au2 P2 C231 C232 -145.7(3) . . . . ?
C236 C231 C232 C233 0.3(7) . . . . ?
P2 C231 C232 C233 -179.8(4) . . . . ?
C231 C232 C233 C234 -0.6(8) . . . . ?
C232 C233 C234 C235 0.1(8) . . . . ?
C232 C233 C234 C237 -179.5(5) . . . . ?
C233 C234 C235 C236 0.7(8) . . . . ?
C237 C234 C235 C236 -179.7(5) . . . . ?
C234 C235 C236 C231 -1.0(8) . . . . ?
C232 C231 C236 C235 0.5(7) . . . . ?
P2 C231 C236 C235 -179.4(4) . . . . ?
C331 P3 C311 C316 16.5(4) . . . . ?
C321 P3 C311 C316 128.7(4) . . . . ?
Au3 P3 C311 C316 -110.5(4) . . . . ?
C331 P3 C311 C312 -168.0(3) . . . . ?
C321 P3 C311 C312 -55.9(4) . . . . ?
Au3 P3 C311 C312 64.9(4) . . . . ?
C316 C311 C312 C313 -1.4(7) . . . . ?
P3 C311 C312 C313 -177.0(3) . . . . ?
C311 C312 C313 C314 2.5(7) . . . . ?
C312 C313 C314 C315 -1.8(7) . . . . ?
C312 C313 C314 C317 178.8(5) . . . . ?
C313 C314 C315 C316 0.0(8) . . . . ?
C317 C314 C315 C316 179.4(5) . . . . ?
C314 C315 C316 C311 1.0(8) . . . . ?
C312 C311 C316 C315 -0.3(7) . . . . ?
P3 C311 C316 C315 175.1(4) . . . . ?
C311 P3 C321 C322 -16.9(4) . . . . ?
C331 P3 C321 C322 96.6(4) . . . . ?
Au3 P3 C321 C322 -138.8(4) . . . . ?
C311 P3 C321 C326 162.8(3) . . . . ?
C331 P3 C321 C326 -83.7(4) . . . . ?
Au3 P3 C321 C326 40.9(4) . . . . ?
C326 C321 C322 C323 -1.3(7) . . . . ?
P3 C321 C322 C323 178.4(4) . . . . ?
C321 C322 C323 C324 -0.2(8) . . . . ?
C322 C323 C324 C325 2.2(7) . . . . ?
C322 C323 C324 C327 -174.2(5) . . . . ?
C323 C324 C325 C326 -2.9(7) . . . . ?
C327 C324 C325 C326 173.6(4) . . . . ?
C324 C325 C326 C321 1.6(7) . . . . ?
C322 C321 C326 C325 0.6(7) . . . . ?
P3 C321 C326 C325 -179.1(3) . . . . ?
C311 P3 C331 C332 81.9(4) . . . . ?
C321 P3 C331 C332 -30.8(4) . . . . ?
Au3 P3 C331 C332 -152.6(3) . . . . ?
C311 P3 C331 C336 -99.9(4) . . . . ?
C321 P3 C331 C336 147.4(4) . . . . ?
Au3 P3 C331 C336 25.6(4) . . . . ?
C336 C331 C332 C333 1.6(7) . . . . ?
P3 C331 C332 C333 179.8(4) . . . . ?
C331 C332 C333 C334 0.3(8) . . . . ?
C332 C333 C334 C335 -1.1(7) . . . . ?
C332 C333 C334 C337 178.5(5) . . . . ?
C333 C334 C335 C336 0.0(7) . . . . ?
C337 C334 C335 C336 -179.6(5) . . . . ?
C334 C335 C336 C331 1.9(8) . . . . ?
C332 C331 C336 C335 -2.7(7) . . . . ?
P3 C331 C336 C335 179.0(4) . . . . ?
